data_7714163
loop_
_publ_author_name
'Yu, Xueyue'
'Huang, Ziyang'
'Krishna, Rajamani'
'Luo, Xiaolong'
'Liu, Yunling'

_publ_section_title
;
 An Ethynyl-Modified Interpenetrated Metal-Organic Framework for Highly
 Efficient Selective Gas Adsorption
;
_journal_name_full 'Dalton Transactions'
_journal_paper_doi 10.1039/D3DT02834H
_journal_year 2023
_chemical_formula_sum 'C23 H14 Cu N O5'
_chemical_formula_weight 447.89
_space_group_crystal_system orthorhombic
_space_group_IT_number 64
_space_group_name_Hall '-C 2ac 2'
_space_group_name_H-M_alt 'C m c e'
_atom_sites_solution_hydrogens mixed
_audit_creation_method SHELXL-2014/7
_audit_update_record
;
2020-07-29 deposited with the CCDC.	2023-10-02 downloaded from the CCDC.
;
_cell_angle_alpha 90
_cell_angle_beta 90
_cell_angle_gamma 90
_cell_formula_units_Z 16
_cell_length_a 26.4044(8)
_cell_length_b 35.6894(11)
_cell_length_c 17.4068(5)
_cell_measurement_reflns_used 8130
_cell_measurement_temperature 273(2)
_cell_measurement_theta_max 23.94
_cell_measurement_theta_min 2.21
_cell_volume 16403.4(9)
_computing_structure_refinement 'SHELXL-2014/7 (Sheldrick, 2014)'
_diffrn_ambient_temperature 273(2)
_diffrn_measured_fraction_theta_full 0.997
_diffrn_measured_fraction_theta_max 0.997
_diffrn_measurement_device_type CCD
_diffrn_radiation_type MoK\a
_diffrn_radiation_wavelength 0.71073
_diffrn_reflns_av_R_equivalents 0.0563
_diffrn_reflns_av_unetI/netI 0.0359
_diffrn_reflns_Laue_measured_fraction_full 0.997
_diffrn_reflns_Laue_measured_fraction_max 0.997
_diffrn_reflns_limit_h_max 31
_diffrn_reflns_limit_h_min -31
_diffrn_reflns_limit_k_max 36
_diffrn_reflns_limit_k_min -42
_diffrn_reflns_limit_l_max 20
_diffrn_reflns_limit_l_min -20
_diffrn_reflns_number 51994
_diffrn_reflns_point_group_measured_fraction_full 0.997
_diffrn_reflns_point_group_measured_fraction_max 0.997
_diffrn_reflns_theta_full 25.103
_diffrn_reflns_theta_max 25.103
_diffrn_reflns_theta_min 1.141
_exptl_absorpt_coefficient_mu 0.550
_exptl_absorpt_correction_type multi-scan
_exptl_absorpt_process_details sadabs
_exptl_crystal_colour blue
_exptl_crystal_density_diffrn 0.725
_exptl_crystal_description Block
_exptl_crystal_F_000 3648
_exptl_crystal_size_max 0.220
_exptl_crystal_size_mid 0.200
_exptl_crystal_size_min 0.180
_exptl_transmission_factor_max 0.864
_exptl_transmission_factor_min 0.864
_refine_diff_density_max 0.484
_refine_diff_density_min -0.319
_refine_diff_density_rms 0.055
_refine_ls_extinction_method none
_refine_ls_goodness_of_fit_ref 1.011
_refine_ls_hydrogen_treatment constr
_refine_ls_matrix_type full
_refine_ls_number_parameters 299
_refine_ls_number_reflns 7469
_refine_ls_number_restraints 73
_refine_ls_restrained_S_all 1.037
_refine_ls_R_factor_all 0.0837
_refine_ls_R_factor_gt 0.0489
_refine_ls_shift/su_max 0.000
_refine_ls_shift/su_mean 0.000
_refine_ls_structure_factor_coef Fsqd
_refine_ls_weighting_details 'w=1/[\s^2^(Fo^2^)+(0.1131P)^2^] where P=(Fo^2^+2Fc^2^)/3'
_refine_ls_weighting_scheme calc
_refine_ls_wR_factor_gt 0.1452
_refine_ls_wR_factor_ref 0.1758
_reflns_Friedel_coverage 0.000
_reflns_number_gt 4837
_reflns_number_total 7469
_reflns_threshold_expression 'I > 2\s(I)'
_cod_data_source_file d3dt02834h2.cif
_cod_data_source_block a_sq
_cod_original_sg_symbol_Hall '-C 2bc 2'
_cod_original_sg_symbol_H-M 'C m c a'
_cod_database_code 7714163
_shelx_shelxl_version_number 2014/7
_shelx_space_group_comment
;
The symmetry employed for this shelxl refinement is uniquely defined
by the following loop, which should always be used as a source of
symmetry information in preference to the above space-group names.
They are only intended as comments.
;
_shelx_estimated_absorpt_t_min 0.889
_shelx_estimated_absorpt_t_max 0.908

loop_
_space_group_symop_operation_xyz
'x, y, z'
'-x, -y+1/2, z+1/2'
'-x, y+1/2, -z+1/2'
'x, -y, -z'
'x+1/2, y+1/2, z'
'-x+1/2, -y+1, z+1/2'
'-x+1/2, y+1, -z+1/2'
'x+1/2, -y+1/2, -z'
'-x, -y, -z'
'x, y-1/2, -z-1/2'
'x, -y-1/2, z-1/2'
'-x, y, z'
'-x+1/2, -y+1/2, -z'
'x+1/2, y, -z-1/2'
'x+1/2, -y, z-1/2'
'-x+1/2, y+1/2, z'

loop_
_atom_site_label
_atom_site_type_symbol
_atom_site_fract_x
_atom_site_fract_y
_atom_site_fract_z
_atom_site_U_iso_or_equiv
_atom_site_adp_type
_atom_site_occupancy
_atom_site_site_symmetry_order
_atom_site_calc_flag
_atom_site_refinement_flags_posn
_atom_site_refinement_flags_adp
_atom_site_refinement_flags_occupancy
_atom_site_disorder_assembly
_atom_site_disorder_group
C1 C 0.30475(14) 0.30800(8) 1.01359(18) 0.0551(8) Uani 1 1 d . . . . .
C2 C 0.33528(13) 0.34264(9) 1.02507(19) 0.0613(8) Uani 1 1 d . . . . .
C3 C 0.38256(15) 0.34655(9) 0.9908(2) 0.0736(10) Uani 1 1 d . . . . .
H3 H 0.3953 0.3277 0.9594 0.088 Uiso 1 1 calc R U . . .
C4 C 0.41046(14) 0.37857(10) 1.0036(2) 0.0752(10) Uani 1 1 d . . . . .
H4 H 0.4420 0.3810 0.9803 0.090 Uiso 1 1 calc R U . . .
C5 C 0.39311(15) 0.40665(10) 1.0494(2) 0.0722(10) Uani 1 1 d . . . . .
C6 C 0.34648(17) 0.40285(11) 1.0835(3) 0.1049(16) Uani 1 1 d . . . . .
H6 H 0.3341 0.4217 1.1152 0.126 Uiso 1 1 calc R U . . .
C7 C 0.31778(16) 0.37100(10) 1.0708(3) 0.0932(14) Uani 1 1 d . . . . .
H7 H 0.2861 0.3688 1.0937 0.112 Uiso 1 1 calc R U . . .
C8 C 0.42188(15) 0.43983(10) 1.0653(2) 0.0761(10) Uani 1 1 d . . . . .
C9 C 0.44581(14) 0.46676(9) 1.0803(2) 0.0709(10) Uani 1 1 d . . . . .
C10 C 0.47318(10) 0.49993(8) 1.10293(18) 0.0565(8) Uani 1 1 d . . . . .
C11 C 0.44826(12) 0.53144(8) 1.1280(2) 0.0655(9) Uani 1 1 d . . . . .
H11 H 0.4131 0.5318 1.1265 0.079 Uiso 1 1 calc R U . . .
C12 C 0.47333(10) 0.56252(8) 1.15526(18) 0.0567(8) Uani 1 1 d . . . . .
C13 C 0.44602(13) 0.59365(9) 1.1875(2) 0.0675(9) Uani 1 1 d . . . . .
C14 C 0.42293(14) 0.61732(10) 1.2178(2) 0.0760(10) Uani 1 1 d . . . . .
C15 C 0.39527(15) 0.64465(10) 1.2626(2) 0.0782(11) Uani 1 1 d . . . . .
C16 C 0.40835(18) 0.64983(13) 1.3375(3) 0.1179(17) Uani 1 1 d . . . . .
H16 H 0.4364 0.6374 1.3574 0.142 Uiso 1 1 calc R U . . .
C17 C 0.38017(17) 0.67360(13) 1.3845(3) 0.1143(17) Uani 1 1 d . . . . .
H17 H 0.3897 0.6771 1.4355 0.137 Uiso 1 1 calc R U . . .
C18 C 0.33857(13) 0.69172(9) 1.3559(2) 0.0668(9) Uani 1 1 d . . . . .
C19 C 0.32706(14) 0.68793(11) 1.2794(2) 0.0813(11) Uani 1 1 d . . . . .
H19 H 0.3000 0.7012 1.2587 0.098 Uiso 1 1 calc R U . . .
C20 C 0.35497(15) 0.66480(11) 1.2333(2) 0.0913(13) Uani 1 1 d . . . . .
H20 H 0.3467 0.6626 1.1815 0.110 Uiso 1 1 calc R U . . .
C21 C 0.19349(14) 0.28519(9) 0.9087(2) 0.0627(9) Uani 1 1 d . . . . .
C22A C 0.3633(4) 0.2261(5) 0.8362(7) 0.140(3) Uani 0.391(5) 1 d D U P A 1
H22A H 0.3796 0.2397 0.8744 0.168 Uiso 0.391(5) 1 calc R U P A 1
C23A C 0.3687(7) 0.2077(5) 0.7032(7) 0.134(5) Uani 0.391(5) 1 d D U P A 1
H23A H 0.3394 0.1919 0.7076 0.200 Uiso 0.391(5) 1 d R U P A 1
H23B H 0.3922 0.1968 0.6675 0.200 Uiso 0.391(5) 1 d R U P A 1
H23C H 0.3586 0.2320 0.6853 0.200 Uiso 0.391(5) 1 d R U P A 1
N1A N 0.3922(4) 0.2140(4) 0.7737(7) 0.169(4) Uani 0.391(5) 1 d D U P A 1
H1A H 0.4242 0.2104 0.7788 0.203 Uiso 0.391(5) 1 calc R U P A 1
C22B C 0.2985(3) 0.2158(2) 0.7843(4) 0.102(2) Uani 0.609(5) 1 d D U P A 2
H22B H 0.2644 0.2222 0.7824 0.122 Uiso 0.609(5) 1 calc R U P A 2
C23B C 0.3686(5) 0.1848(4) 0.7234(7) 0.181(5) Uani 0.609(5) 1 d D U P A 2
H23D H 0.3746 0.1740 0.7730 0.272 Uiso 0.609(5) 1 d R U P A 2
H23E H 0.3929 0.2043 0.7141 0.272 Uiso 0.609(5) 1 d R U P A 2
H23F H 0.3719 0.1659 0.6846 0.272 Uiso 0.609(5) 1 d R U P A 2
N1B N 0.3191(3) 0.2024(2) 0.7189(4) 0.132(2) Uani 0.609(5) 1 d D U P A 2
H1B H 0.3034 0.2042 0.6758 0.159 Uiso 0.609(5) 1 calc R U P A 2
Cu1 Cu 0.27889(2) 0.23999(2) 0.94172(2) 0.05014(16) Uani 1 1 d D . . . .
O1 O 0.23066(9) 0.26846(6) 0.87917(14) 0.0686(6) Uani 1 1 d . . . . .
O2 O 0.31886(9) 0.21496(7) 1.02127(14) 0.0732(7) Uani 1 1 d . . . . .
O3 O 0.23193(10) 0.19710(6) 0.94052(13) 0.0691(7) Uani 1 1 d . . . . .
O4 O 0.31734(9) 0.28618(6) 0.96035(13) 0.0660(6) Uani 1 1 d . . . . .
O5 O 0.31935(9) 0.22028(8) 0.84411(14) 0.0778(7) Uani 1 1 d D U . . .

loop_
_atom_site_aniso_label
_atom_site_aniso_U_11
_atom_site_aniso_U_22
_atom_site_aniso_U_33
_atom_site_aniso_U_23
_atom_site_aniso_U_13
_atom_site_aniso_U_12
C1 0.076(2) 0.0370(16) 0.0525(19) -0.0010(14) -0.0189(17) -0.0056(16)
C2 0.072(2) 0.0464(18) 0.066(2) -0.0044(16) -0.0116(17) -0.0135(16)
C3 0.097(3) 0.051(2) 0.072(2) -0.0154(17) -0.006(2) -0.0156(19)
C4 0.081(2) 0.063(2) 0.082(2) -0.0201(19) 0.009(2) -0.0292(19)
C5 0.083(2) 0.0515(19) 0.082(2) -0.0154(18) -0.007(2) -0.0194(19)
C6 0.104(3) 0.059(2) 0.151(4) -0.044(3) 0.025(3) -0.024(2)
C7 0.083(3) 0.058(2) 0.138(4) -0.032(2) 0.021(2) -0.019(2)
C8 0.084(2) 0.053(2) 0.092(3) -0.0177(18) -0.007(2) -0.014(2)
C9 0.079(2) 0.051(2) 0.082(2) -0.0209(18) -0.0014(19) -0.0052(19)
C10 0.0595(17) 0.0425(16) 0.068(2) -0.0231(14) -0.0016(15) -0.0074(14)
C11 0.0514(17) 0.059(2) 0.086(2) -0.0338(18) 0.0013(17) -0.0006(15)
C12 0.0582(16) 0.0484(17) 0.0635(19) -0.0239(15) 0.0030(14) 0.0009(14)
C13 0.068(2) 0.0559(19) 0.079(2) -0.0237(18) 0.0057(18) 0.0028(17)
C14 0.078(2) 0.064(2) 0.086(2) -0.030(2) 0.008(2) 0.0100(19)
C15 0.090(3) 0.063(2) 0.082(3) -0.0301(19) 0.012(2) 0.014(2)
C16 0.117(3) 0.135(4) 0.102(4) -0.046(3) -0.006(3) 0.066(3)
C17 0.124(3) 0.135(4) 0.084(3) -0.047(3) -0.007(3) 0.066(3)
C18 0.071(2) 0.056(2) 0.073(2) -0.0131(17) 0.0151(18) 0.0117(18)
C19 0.081(2) 0.088(3) 0.075(3) -0.016(2) 0.012(2) 0.030(2)
C20 0.103(3) 0.099(3) 0.072(3) -0.025(2) 0.012(2) 0.035(3)
C21 0.077(2) 0.0479(19) 0.063(2) 0.0070(16) -0.0284(19) -0.0015(18)
C22A 0.116(6) 0.188(7) 0.116(6) -0.045(6) -0.001(6) 0.022(7)
C23A 0.120(8) 0.193(11) 0.088(7) -0.021(8) 0.007(6) 0.053(9)
N1A 0.125(7) 0.241(9) 0.140(7) -0.066(7) -0.002(6) 0.031(7)
C22B 0.090(4) 0.127(5) 0.088(4) -0.011(4) -0.011(4) 0.023(4)
C23B 0.150(7) 0.234(11) 0.160(8) -0.081(8) -0.028(7) 0.056(8)
N1B 0.137(5) 0.176(6) 0.084(4) -0.028(4) -0.027(4) 0.035(5)
Cu1 0.0613(3) 0.0361(2) 0.0530(3) 0.00125(15) -0.02049(16) -0.00098(17)
O1 0.0787(15) 0.0635(14) 0.0638(15) 0.0045(11) -0.0273(13) 0.0210(12)
O2 0.0774(15) 0.0695(16) 0.0727(17) 0.0126(13) -0.0252(13) 0.0177(13)
O3 0.0851(16) 0.0480(13) 0.0742(16) -0.0110(11) -0.0073(13) -0.0180(12)
O4 0.0790(15) 0.0521(13) 0.0669(14) -0.0043(11) -0.0118(12) -0.0201(12)
O5 0.0797(15) 0.0921(17) 0.0617(15) -0.0098(13) -0.0126(13) 0.0067(15)

loop_
_atom_type_symbol
_atom_type_description
_atom_type_scat_dispersion_real
_atom_type_scat_dispersion_imag
_atom_type_scat_source
C C 0.0033 0.0016 'International Tables Vol C Tables 4.2.6.8 and 6.1.1.4'
H H 0.0000 0.0000 'International Tables Vol C Tables 4.2.6.8 and 6.1.1.4'
N N 0.0061 0.0033 'International Tables Vol C Tables 4.2.6.8 and 6.1.1.4'
O O 0.0106 0.0060 'International Tables Vol C Tables 4.2.6.8 and 6.1.1.4'
Cu Cu 0.3201 1.2651 'International Tables Vol C Tables 4.2.6.8 and 6.1.1.4'

loop_
_geom_angle_atom_site_label_1
_geom_angle_atom_site_label_2
_geom_angle_atom_site_label_3
_geom_angle
_geom_angle_site_symmetry_1
_geom_angle_site_symmetry_3
_geom_angle_publ_flag
O3 C1 O4 125.3(3) 13_557 . ?
O3 C1 C2 116.6(3) 13_557 . ?
O4 C1 C2 118.1(3) . . ?
C7 C2 C3 118.6(3) . . ?
C7 C2 C1 120.6(3) . . ?
C3 C2 C1 120.8(3) . . ?
C2 C3 C4 119.6(3) . . ?
C5 C4 C3 121.7(4) . . ?
C4 C5 C6 118.8(3) . . ?
C4 C5 C8 122.9(4) . . ?
C6 C5 C8 118.3(3) . . ?
C7 C6 C5 120.2(4) . . ?
C2 C7 C6 121.1(4) . . ?
C9 C8 C5 178.2(4) . . ?
C8 C9 C10 176.5(4) . . ?
C11 C10 C10 118.61(17) . 12_655 ?
C11 C10 C9 121.2(3) . . ?
C10 C10 C9 120.08(18) 12_655 . ?
C10 C11 C12 122.6(3) . . ?
C11 C12 C12 118.75(17) . 12_655 ?
C11 C12 C13 121.1(3) . . ?
C12 C12 C13 120.08(17) 12_655 . ?
C14 C13 C12 175.4(4) . . ?
C13 C14 C15 174.2(4) . . ?
C16 C15 C20 118.6(3) . . ?
C16 C15 C14 118.6(4) . . ?
C20 C15 C14 122.7(4) . . ?
C15 C16 C17 120.6(4) . . ?
C18 C17 C16 120.1(4) . . ?
C17 C18 C19 119.0(3) . . ?
C17 C18 C21 119.4(4) . 6 ?
C19 C18 C21 121.7(3) . 6 ?
C20 C19 C18 120.7(4) . . ?
C19 C20 C15 120.8(4) . . ?
O2 C21 O1 126.5(3) 13_557 . ?
O2 C21 C18 116.7(3) 13_557 6_554 ?
O1 C21 C18 116.8(3) . 6_554 ?
O5 C22A N1A 124.8(11) . . ?
C22A N1A C23A 119.4(10) . . ?
O5 C22B N1B 126.8(7) . . ?
C22B N1B C23B 118.1(7) . . ?
O2 Cu1 O4 89.29(10) . . ?
O2 Cu1 O1 168.64(11) . . ?
O4 Cu1 O1 89.57(9) . . ?
O2 Cu1 O3 89.55(10) . . ?
O4 Cu1 O3 168.46(10) . . ?
O1 Cu1 O3 89.31(10) . . ?
O2 Cu1 O5 98.25(10) . . ?
O4 Cu1 O5 98.63(10) . . ?
O1 Cu1 O5 93.10(10) . . ?
O3 Cu1 O5 92.90(10) . . ?
O2 Cu1 Cu1 83.76(8) . 13_557 ?
O4 Cu1 Cu1 86.83(7) . 13_557 ?
O1 Cu1 Cu1 84.89(8) . 13_557 ?
O3 Cu1 Cu1 81.63(7) . 13_557 ?
O5 Cu1 Cu1 174.18(7) . 13_557 ?
C21 O1 Cu1 121.7(2) . . ?
C21 O2 Cu1 123.1(2) 13_557 . ?
C1 O3 Cu1 125.8(2) 13_557 . ?
C1 O4 Cu1 120.4(2) . . ?
C22A O5 Cu1 121.7(6) . . ?
C22B O5 Cu1 120.8(4) . . ?

loop_
_geom_bond_atom_site_label_1
_geom_bond_atom_site_label_2
_geom_bond_distance
_geom_bond_site_symmetry_2
_geom_bond_publ_flag
C1 O3 1.269(4) 13_557 ?
C1 O4 1.255(4) . ?
C1 C2 1.489(4) . ?
C2 C7 1.368(5) . ?
C2 C3 1.391(5) . ?
C3 C4 1.378(4) . ?
C4 C5 1.361(5) . ?
C5 C6 1.373(5) . ?
C5 C8 1.434(5) . ?
C6 C7 1.384(5) . ?
C8 C9 1.179(4) . ?
C9 C10 1.442(4) . ?
C10 C11 1.374(4) . ?
C10 C10 1.416(6) 12_655 ?
C11 C12 1.376(4) . ?
C12 C12 1.409(6) 12_655 ?
C12 C13 1.439(4) . ?
C13 C14 1.168(4) . ?
C14 C15 1.447(4) . ?
C15 C16 1.361(6) . ?
C15 C20 1.382(5) . ?
C16 C17 1.394(5) . ?
C17 C18 1.368(5) . ?
C18 C19 1.373(5) . ?
C18 C21 1.497(4) 6 ?
C19 C20 1.367(5) . ?
C21 O2 1.261(4) 13_557 ?
C21 O1 1.259(4) . ?
C21 C18 1.497(4) 6_554 ?
C22A O5 1.186(10) . ?
C22A N1A 1.398(10) . ?
C23A N1A 1.394(14) . ?
C22B O5 1.188(7) . ?
C22B N1B 1.351(8) . ?
C23B N1B 1.450(11) . ?
Cu1 O2 1.957(2) . ?
Cu1 O4 1.963(2) . ?
Cu1 O1 1.960(2) . ?
Cu1 O3 1.970(2) . ?
Cu1 O5 2.127(3) . ?
Cu1 Cu1 2.6372(8) 13_557 ?
O2 C21 1.261(4) 13_557 ?
O3 C1 1.269(4) 13_557 ?

loop_
_geom_torsion_atom_site_label_1
_geom_torsion_atom_site_label_2
_geom_torsion_atom_site_label_3
_geom_torsion_atom_site_label_4
_geom_torsion
_geom_torsion_site_symmetry_1
_geom_torsion_site_symmetry_2
_geom_torsion_site_symmetry_3
_geom_torsion_site_symmetry_4
_geom_torsion_publ_flag
O3 C1 C2 C7 -14.1(5) 13_557 . . . ?
O4 C1 C2 C7 166.5(4) . . . . ?
O3 C1 C2 C3 164.6(3) 13_557 . . . ?
O4 C1 C2 C3 -14.8(5) . . . . ?
C7 C2 C3 C4 0.1(6) . . . . ?
C1 C2 C3 C4 -178.7(3) . . . . ?
C2 C3 C4 C5 0.3(6) . . . . ?
C3 C4 C5 C6 -0.1(6) . . . . ?
C3 C4 C5 C8 178.4(4) . . . . ?
C4 C5 C6 C7 -0.4(7) . . . . ?
C8 C5 C6 C7 -179.0(4) . . . . ?
C3 C2 C7 C6 -0.6(6) . . . . ?
C1 C2 C7 C6 178.2(4) . . . . ?
C5 C6 C7 C2 0.7(7) . . . . ?
C10 C10 C11 C12 -2.0(4) 12_655 . . . ?
C9 C10 C11 C12 175.1(3) . . . . ?
C10 C11 C12 C12 2.0(4) . . . 12_655 ?
C10 C11 C12 C13 -174.3(3) . . . . ?
C20 C15 C16 C17 3.0(8) . . . . ?
C14 C15 C16 C17 -174.7(4) . . . . ?
C15 C16 C17 C18 0.7(8) . . . . ?
C16 C17 C18 C19 -4.0(7) . . . . ?
C16 C17 C18 C21 175.4(4) . . . 6 ?
C17 C18 C19 C20 3.6(6) . . . . ?
C21 C18 C19 C20 -175.8(4) 6 . . . ?
C18 C19 C20 C15 0.2(7) . . . . ?
C16 C15 C20 C19 -3.5(7) . . . . ?
C14 C15 C20 C19 174.2(4) . . . . ?
O5 C22A N1A C23A 26(3) . . . . ?
O5 C22B N1B C23B 12.7(16) . . . . ?
O2 C21 O1 Cu1 -2.8(5) 13_557 . . . ?
C18 C21 O1 Cu1 175.7(2) 6_554 . . . ?
O3 C1 O4 Cu1 0.7(4) 13_557 . . . ?
C2 C1 O4 Cu1 -180.0(2) . . . . ?
N1A C22A O5 Cu1 179.9(12) . . . . ?
N1B C22B O5 Cu1 -177.7(7) . . . . ?
